data_7050579
loop_
_publ_author_name
'Baber, R. Angharad'
'Norman, Nicholas C.'
'Orpen, A. Guy'
'Rossi, Jean'

_publ_section_title
;
 The solid-state structure of diboronic acid, B2(OH)4
;
_journal_issue 5
_journal_name_full 'New Journal of Chemistry'
_journal_page_first 773
_journal_paper_doi 10.1039/b302496m
_journal_volume 27
_journal_year 2003
_chemical_formula_moiety 'H4 B2 O4'
_chemical_formula_sum 'B2 H4 O4'
_chemical_formula_weight 89.65
_chemical_name_systematic
; 
? 
;
_space_group_IT_number 14
_symmetry_cell_setting monoclinic
_symmetry_space_group_name_Hall '-P 2ybc'
_symmetry_space_group_name_H-M 'P 1 21/c 1'
_atom_sites_solution_hydrogens geom
_atom_sites_solution_primary direct
_atom_sites_solution_secondary difmap
_audit_creation_method SHELXL-97
_cell_angle_alpha 90.00
_cell_angle_beta 116.04(3)
_cell_angle_gamma 90.00
_cell_formula_units_Z 4
_cell_length_a 7.4090(15)
_cell_length_b 7.6660(15)
_cell_length_c 7.0421(14)
_cell_measurement_reflns_used 672
_cell_measurement_temperature 273(2)
_cell_measurement_theta_max 26.69
_cell_measurement_theta_min 4.18
_cell_volume 359.37(15)
_computing_structure_refinement 'SHELXL-97 (Sheldrick, 1997)'
_computing_structure_solution 'SHELXS-97 (Sheldrick, 1990)'
_diffrn_ambient_temperature 293(2)
_diffrn_measured_fraction_theta_full 0.998
_diffrn_measured_fraction_theta_max 0.998
_diffrn_measurement_device_type 'CCD area detector'
_diffrn_measurement_method '\w scans'
_diffrn_radiation_monochromator graphite
_diffrn_radiation_source 'fine-focus sealed tube'
_diffrn_radiation_type MoK\a
_diffrn_radiation_wavelength 0.71073
_diffrn_reflns_av_R_equivalents 0.0851
_diffrn_reflns_av_sigmaI/netI 0.0537
_diffrn_reflns_limit_h_max 9
_diffrn_reflns_limit_h_min -9
_diffrn_reflns_limit_k_max 9
_diffrn_reflns_limit_k_min -9
_diffrn_reflns_limit_l_max 9
_diffrn_reflns_limit_l_min -9
_diffrn_reflns_number 3854
_diffrn_reflns_theta_full 27.48
_diffrn_reflns_theta_max 27.48
_diffrn_reflns_theta_min 3.06
_exptl_absorpt_coefficient_mu 0.162
_exptl_absorpt_correction_T_max 1.00
_exptl_absorpt_correction_T_min 0.877220
_exptl_absorpt_correction_type multi-scan
_exptl_absorpt_process_details 'SADABS (Sheldrick, 1998)'
_exptl_crystal_colour colourless
_exptl_crystal_density_diffrn 1.657
_exptl_crystal_density_method 'not measured'
_exptl_crystal_description plate
_exptl_crystal_F_000 184
_exptl_crystal_size_max 0.1
_exptl_crystal_size_mid 0.05
_exptl_crystal_size_min 0.01
_refine_diff_density_max 0.646
_refine_diff_density_min -0.277
_refine_diff_density_rms 0.112
_refine_ls_extinction_method none
_refine_ls_goodness_of_fit_ref 1.075
_refine_ls_hydrogen_treatment mixed
_refine_ls_matrix_type full
_refine_ls_number_parameters 71
_refine_ls_number_reflns 820
_refine_ls_number_restraints 0
_refine_ls_restrained_S_all 1.075
_refine_ls_R_factor_all 0.0735
_refine_ls_R_factor_gt 0.0557
_refine_ls_shift/su_max 0.000
_refine_ls_shift/su_mean 0.000
_refine_ls_structure_factor_coef Fsqd
_refine_ls_weighting_details 'calc w=1/[\s^2^(Fo^2^)+(0.0639P)^2^+0.2081P] where P=(Fo^2^+2Fc^2^)/3'
_refine_ls_weighting_scheme calc
_refine_ls_wR_factor_gt 0.1261
_refine_ls_wR_factor_ref 0.1391
_reflns_number_gt 598
_reflns_number_total 820
_reflns_threshold_expression >2sigma(I)
_cod_data_source_file b302496m.txt
_cod_data_source_block newabs
_cod_original_cell_volume 359.39(12)
_cod_original_sg_symbol_H-M P2(1)/c
_cod_original_formula_sum 'H4 B2 O4'
_cod_database_code 7050579

loop_
_symmetry_equiv_pos_as_xyz
'x, y, z'
'-x, y+1/2, -z+1/2'
'-x, -y, -z'
'x, -y-1/2, z-1/2'

loop_
_atom_site_label
_atom_site_type_symbol
_atom_site_fract_x
_atom_site_fract_y
_atom_site_fract_z
_atom_site_U_iso_or_equiv
_atom_site_adp_type
_atom_site_occupancy
_atom_site_symmetry_multiplicity
_atom_site_calc_flag
_atom_site_refinement_flags
_atom_site_disorder_assembly
_atom_site_disorder_group
B1 B 0.5800(3) 0.9237(3) 0.0839(3) 0.0108(5) Uani 1 1 d . . .
O1 O 0.5537(2) 0.74679(19) 0.0591(2) 0.0143(4) Uani 1 1 d . . .
O2 O 0.7498(2) 0.97740(18) 0.2543(2) 0.0141(4) Uani 1 1 d . . .
O3 O 0.2538(2) 0.94490(19) 0.2521(2) 0.0143(4) Uani 1 1 d . . .
O4 O 0.0242(2) 0.74847(17) 0.0203(2) 0.0145(4) Uani 1 1 d . . .
B2 B 0.0765(3) 0.9184(3) 0.0757(3) 0.0104(5) Uani 1 1 d . . .
H3 H 0.292(4) 1.046(4) 0.292(5) 0.034(9) Uiso 1 1 d . . .
H1 H 0.452(4) 0.711(4) -0.042(4) 0.023(8) Uiso 1 1 d . . .
H2 H 0.828(4) 0.895(4) 0.334(4) 0.035(8) Uiso 1 1 d . . .
H4 H 0.108(4) 0.676(4) 0.099(5) 0.037(9) Uiso 1 1 d . . .

loop_
_atom_site_aniso_label
_atom_site_aniso_U_11
_atom_site_aniso_U_22
_atom_site_aniso_U_33
_atom_site_aniso_U_23
_atom_site_aniso_U_13
_atom_site_aniso_U_12
B1 0.0105(11) 0.0084(10) 0.0117(10) -0.0006(8) 0.0032(8) -0.0018(8)
O1 0.0128(8) 0.0083(8) 0.0147(7) -0.0018(6) -0.0006(6) -0.0011(6)
O2 0.0116(8) 0.0080(7) 0.0124(8) 0.0011(6) -0.0044(6) -0.0001(6)
O3 0.0128(9) 0.0088(7) 0.0145(8) -0.0016(6) -0.0003(7) -0.0014(6)
O4 0.0131(8) 0.0057(7) 0.0154(7) 0.0002(6) -0.0023(6) 0.0011(6)
B2 0.0088(10) 0.0100(11) 0.0100(10) -0.0015(8) 0.0018(8) -0.0014(8)

loop_
_atom_type_symbol
_atom_type_description
_atom_type_scat_dispersion_real
_atom_type_scat_dispersion_imag
_atom_type_scat_source
H H 0.0000 0.0000 'International Tables Vol C Tables 4.2.6.8 and 6.1.1.4'
O O 0.0106 0.0060 'International Tables Vol C Tables 4.2.6.8 and 6.1.1.4'
B B 0.0013 0.0007 'International Tables Vol C Tables 4.2.6.8 and 6.1.1.4'

loop_
_geom_angle_atom_site_label_1
_geom_angle_atom_site_label_2
_geom_angle_atom_site_label_3
_geom_angle
_geom_angle_site_symmetry_1
_geom_angle_site_symmetry_3
_geom_angle_publ_flag
O2 B1 O1 115.77(18) . . ?
O2 B1 B1 119.4(2) . 3_675 ?
O1 B1 B1 124.8(2) . 3_675 ?
O4 B2 O3 116.03(18) . . ?
O4 B2 B2 119.5(2) . 3_575 ?
O3 B2 B2 124.5(2) . 3_575 ?

loop_
_geom_bond_atom_site_label_1
_geom_bond_atom_site_label_2
_geom_bond_distance
_geom_bond_site_symmetry_2
_geom_bond_publ_flag
B1 O2 1.366(2) . ?
B1 O1 1.370(2) . ?
B1 B1 1.715(5) 3_675 ?
O3 B2 1.370(3) . ?
O4 B2 1.366(2) . ?
B2 B2 1.710(4) 3_575 ?
